data_1533093
loop_
_publ_author_name
'Doebelin, N.'
'Armbruster, T.'

_publ_section_title
;
 Stepwise dehydration and change of framework topology in Cd-exchanged
 heulandite
;
_journal_name_full 'Microporous and Mesoporous Materials'
_journal_page_first 85
_journal_page_last 103
_journal_volume 61
_journal_year 2003
_chemical_formula_sum 'Al8.7 Cd4.15 H53.84 O98.92 Si27.3'
_chemical_name_systematic 'Cd4.15 (Al8.7 Si27.3 O72) (H2 O)26.92'
_space_group_IT_number 8
_symmetry_space_group_name_Hall 'C -2y'
_symmetry_space_group_name_H-M 'C 1 m 1'
_cell_angle_alpha 90
_cell_angle_beta 116.337
_cell_angle_gamma 90
_cell_formula_units_Z 1
_cell_length_a 17.719
_cell_length_b 18.008
_cell_length_c 7.428
_cell_volume 2124.132
_citation_journal_id_ASTM MIMMFJ
_cod_data_source_file Doebelin_MIMMFJ_2003_501.cif
_cod_data_source_block H53.84Al8.7Cd4.15O98.92Si27.3
_cod_original_formula_sum 'H53.84 Al8.7 Cd4.15 O98.92 Si27.3'
_cod_database_code 1533093

loop_
_symmetry_equiv_pos_as_xyz
x,y,z
x,-y,z
x+1/2,y+1/2,z
x+1/2,-y+1/2,z

loop_
_atom_site_label
_atom_site_type_symbol
_atom_site_fract_x
_atom_site_fract_y
_atom_site_fract_z
_atom_site_occupancy
_atom_site_U_iso_or_equiv
O12 O-2 0.6203 0.7353 0.552 1 0.0
O25 O-2 0.42 0.076 0.021 0.82 0.0
O36 O-2 0.739 0 0.03 0.4 0.0
Si5 Si+4 0.70487 0.6922 0.7164 0.7583 0.0
O14 O-2 0.9938 0.7303 0.818 1 0.0
Cd1 Cd+2 0.1501 0 0.629 0.18 0.0
Al2 Al+3 0.17996 0.16876 0.103 0.2417 0.0
O13 O-2 0.3751 0.2643 0.4496 1 0.0
O32 O-2 0.01 0.888 0.445 0.63 0.0
Si6 Si+4 0.29353 0.30744 0.2895 0.7583 0.0
O6 O-2 0.1807 0.1565 0.8846 1 0.0
Cd4 Cd+2 0.0427 0.5175 0.22 0.048 0.0
Cd3 Cd+2 0.95378 0.5141 0.7875 0.44 0.0
O2 O-2 0.3059 0 0.5568 1 0.0
Al1 Al+3 0.82148 0.82943 0.9086 0.2417 0.0
Cd10 Cd+2 0 0 0.38 0.059 0.0
O17 O-2 0.2155 0.2506 0.1916 1 0.0
Si7 Si+4 0.936 0.69921 0.5898 0.7583 0.0
Cd7 Cd+2 0.206 0 0.032 0.022 0.0
O21 O-2 0.06 0 0.15 0.37 0.0
O23 O-2 0.988 0.054 0.9 0.47 0.0
Al6 Al+3 0.29353 0.30744 0.2895 0.2417 0.0
O10 O-2 0.9203 0.8363 0.9493 1 0.0
O29 O-2 0.283 0 0.025 0.81 0.0
O18 O-2 0.882 0.6273 0.6057 1 0.0
Al4 Al+3 0.28511 0.08982 0.5024 0.2417 0.0
Al7 Al+3 0.936 0.69921 0.5898 0.2417 0.0
O9 O-2 0.0006 0.6678 0.5012 1 0.0
Cd2 Cd+2 0.85 0 0.333 0.17 0.0
Cd8 Cd+2 0.0006 0 0.5068 0.415 0.0
O4 O-2 0.2243 0.1212 0.6067 1 0.0
O35 O-2 0.115 0 0.774 0.41 0.0
O33 O-2 0.139 0.023 0.701 0.38 0.0
O19 O-2 0.1205 0.3737 0.4136 1 0.0
Cd6 Cd+2 0.8023 0 -0.016 0.082 0.0
Si2 Si+4 0.17996 0.16876 0.103 0.7583 0.0
Al3 Al+3 0.71618 0.91099 0.5089 0.2417 0.0
O8 O-2 0.2374 0.1049 0.2539 1 0.0
O30 O-2 0.4999 0 0.55 1 0.0
O27 O-2 0.518 0.92 -0.008 0.32 0.0
O24 O-2 0.071 0.043 0.312 0.37 0.0
O16 O-2 0.7869 0.7467 0.8168 1 0.0
O31 O-2 0.999 0.887 0.611 0.35 0.0
Cd5 Cd+2 0.9992 0.0587 0.135 0.06 0.0
Si9 Si+4 0.0026 0.78189 0.0079 0.7583 0.0
Si1 Si+4 0.82148 0.82943 0.9086 0.7583 0.0
O1 O-2 0.7041 0 0.46 1 0.0
O11 O-2 0.0846 0.1613 0.075 1 0.0
Si4 Si+4 0.28511 0.08982 0.5024 0.7583 0.0
O26 O-2 0.5706 0.9199 0.971 0.68 0.0
Si8 Si+4 0.06534 0.30337 0.4165 0.7583 0.0
Al5 Al+3 0.70487 0.6922 0.7164 0.2417 0.0
Al8 Al+3 0.06534 0.30337 0.4165 0.2417 0.0
Cd9 Cd+2 0.9947 0 0.627 0.049 0.0
Si3 Si+4 0.71618 0.91099 0.5089 0.7583 0.0
O20 O-2 0.922 0 0.697 0.55 0.0
O5 O-2 0.8142 0.8452 0.117 1 0.0
O15 O-2 0.0124 0.2745 0.1893 1 0.0
O34 O-2 0.877 0 0.246 0.72 0.0
O28 O-2 0.692 0 -0.06 0.7 0.0
Al9 Al+3 0.0026 0.78189 0.0079 0.2417 0.0
O3 O-2 0.7701 0.8751 0.3986 1 0.0
O7 O-2 0.7676 0.8967 0.7565 1 0.0
O22 O-2 0.076 0 -0.081 0.46 0.0
